data_7234809
loop_
_publ_author_name
'Zhou, Hui'
'Zhang, Hui'
'Mu, Sen'
'Zhang, Wen-Zhen'
'Ren, Wei-Min'
'Lu, Xiaobing'

_publ_section_title
;
 Highly Regio- and Stereoselective Synthesis of Cyclic Carbonates from
 Biomass-derived Polyols via Organocatalytic Cascade Reaction
;
_journal_name_full 'Green Chemistry'
_journal_paper_doi 10.1039/C9GC03013A
_journal_year 2019
_chemical_formula_moiety 'C13 H16 O10'
_chemical_formula_sum 'C13 H16 O10'
_chemical_formula_weight 332.26
_space_group_crystal_system monoclinic
_space_group_IT_number 14
_space_group_name_Hall '-P 2ybc'
_space_group_name_H-M_alt 'P 1 21/c 1'
_symmetry_space_group_name_Hall '-P 2ybc'
_symmetry_space_group_name_H-M 'P 1 21/c 1'
_atom_sites_solution_hydrogens geom
_atom_sites_solution_primary dual
_audit_creation_date 2019-04-23
_audit_creation_method
;
Olex2 1.2
(compiled 2018.05.29 svn.r3508 for OlexSys, GUI svn.r5506)
;
_audit_update_record
;
2019-06-28 deposited with the CCDC.    2019-10-28 downloaded from the CCDC.
;
_cell_angle_alpha 90
_cell_angle_beta 102.690(9)
_cell_angle_gamma 90
_cell_formula_units_Z 4
_cell_length_a 14.095(2)
_cell_length_b 9.4714(14)
_cell_length_c 11.1536(18)
_cell_measurement_reflns_used 1827
_cell_measurement_temperature 296(2)
_cell_measurement_theta_max 22.57
_cell_measurement_theta_min 2.61
_cell_volume 1452.6(4)
_computing_cell_refinement 'SAINT V8.32B (?, 2016)'
_computing_data_reduction 'SAINT V8.32B (?, 2016)'
_computing_molecular_graphics 'Olex2 (Dolomanov et al., 2009)'
_computing_publication_material 'Olex2 (Dolomanov et al., 2009)'
_computing_structure_refinement 'ShelXL (Sheldrick, 2015)'
_computing_structure_solution 'ShelXT (Sheldrick, 2015)'
_diffrn_ambient_temperature 296.15
_diffrn_measured_fraction_theta_full 0.982
_diffrn_measured_fraction_theta_max 0.978
_diffrn_measurement_device_type 'Bruker APEX-II CCD'
_diffrn_measurement_method '\f and \w scans'
_diffrn_radiation_monochromator graphite
_diffrn_radiation_type MoK\a
_diffrn_radiation_wavelength 0.71073
_diffrn_reflns_av_R_equivalents 0.0435
_diffrn_reflns_av_unetI/netI 0.0690
_diffrn_reflns_Laue_measured_fraction_full 0.982
_diffrn_reflns_Laue_measured_fraction_max 0.978
_diffrn_reflns_limit_h_max 18
_diffrn_reflns_limit_h_min -18
_diffrn_reflns_limit_k_max 12
_diffrn_reflns_limit_k_min -12
_diffrn_reflns_limit_l_max 11
_diffrn_reflns_limit_l_min -14
_diffrn_reflns_number 7218
_diffrn_reflns_point_group_measured_fraction_full 0.982
_diffrn_reflns_point_group_measured_fraction_max 0.978
_diffrn_reflns_theta_full 25.242
_diffrn_reflns_theta_max 27.585
_diffrn_reflns_theta_min 2.611
_diffrn_standards_number 0
_exptl_absorpt_coefficient_mu 0.133
_exptl_absorpt_correction_T_max 0.7455
_exptl_absorpt_correction_T_min 0.6034
_exptl_absorpt_correction_type none
_exptl_absorpt_process_details
;
SADABS-2012/1 (Bruker,2012) was used for absorption correction.
wR2(int) was 0.0833 before and 0.0444 after correction.
The Ratio of minimum to maximum transmission is 0.8094.
The \l/2 correction factor is 0.0015.
;
_exptl_crystal_density_diffrn 1.519
_exptl_crystal_F_000 696
_refine_diff_density_max 0.513
_refine_diff_density_min -0.345
_refine_diff_density_rms 0.106
_refine_ls_extinction_coef 0.020(7)
_refine_ls_extinction_expression Fc^*^=kFc[1+0.001xFc^2^\l^3^/sin(2\q)]^-1/4^
_refine_ls_extinction_method 'SHELXL-2018/3 (Sheldrick 2018)'
_refine_ls_goodness_of_fit_ref 1.172
_refine_ls_hydrogen_treatment constr
_refine_ls_matrix_type full
_refine_ls_number_parameters 212
_refine_ls_number_reflns 3293
_refine_ls_number_restraints 0
_refine_ls_restrained_S_all 1.172
_refine_ls_R_factor_all 0.1396
_refine_ls_R_factor_gt 0.1080
_refine_ls_shift/su_max 0.020
_refine_ls_shift/su_mean 0.004
_refine_ls_structure_factor_coef Fsqd
_refine_ls_weighting_details 'w=1/[\s^2^(Fo^2^)+(0.1530P)^2^+4.2247P] where P=(Fo^2^+2Fc^2^)/3'
_refine_ls_weighting_scheme calc
_refine_ls_wR_factor_gt 0.3398
_refine_ls_wR_factor_ref 0.3577
_reflns_Friedel_coverage 0.000
_reflns_number_gt 2143
_reflns_number_total 3293
_reflns_threshold_expression 'I > 2\s(I)'
_cod_data_source_file c9gc03013a2.cif
_cod_data_source_block w
_cod_database_code 7234809
_shelx_shelxl_version_number 2018/3
_shelx_space_group_comment
;
The symmetry employed for this shelxl refinement is uniquely defined
by the following loop, which should always be used as a source of
symmetry information in preference to the above space-group names.
They are only intended as comments.
;
_olex2_refinement_description
;
1. Fixed Uiso
 At 1.2 times of:
  All C(H) groups, All C(H,H) groups
 At 1.5 times of:
  All C(H,H,H) groups
2.a Ternary CH refined with riding coordinates:
 C3(H3), C4(H4), C6(H6)
2.b Secondary CH2 refined with riding coordinates:
 C7(H7A,H7B), C10(H10A,H10B)
2.c Idealised Me refined as rotating group:
 C8(H8A,H8B,H8C), C9(H9A,H9B,H9C), C12(H12A,H12B,H12C)
;
_olex2_submission_special_instructions 'No special instructions were received'

loop_
_space_group_symop_operation_xyz
'x, y, z'
'-x, y+1/2, -z+1/2'
'-x, -y, -z'
'x, -y-1/2, z-1/2'

loop_
_atom_site_label
_atom_site_type_symbol
_atom_site_fract_x
_atom_site_fract_y
_atom_site_fract_z
_atom_site_U_iso_or_equiv
_atom_site_adp_type
_atom_site_occupancy
_atom_site_site_symmetry_order
_atom_site_calc_flag
_atom_site_refinement_flags_posn
O1 O 0.2480(2) 0.5929(3) 0.7488(3) 0.0304(8) Uani 1 1 d .
O2 O 0.3343(3) 0.3967(4) 0.8305(4) 0.0393(9) Uani 1 1 d .
O3 O 0.2282(3) 0.4194(4) 0.9487(3) 0.0427(10) Uani 1 1 d .
O4 O 0.2000(3) 0.7157(5) 0.5150(4) 0.0514(11) Uani 1 1 d .
O5 O 0.3741(3) 0.8180(6) 0.8752(4) 0.0625(14) Uani 1 1 d .
O6 O 0.4799(4) 0.9313(5) 0.7937(5) 0.0629(14) Uani 1 1 d .
O7 O 0.3867(4) 0.4050(6) 1.0360(5) 0.0727(16) Uani 1 1 d .
O8 O 0.1001(3) 0.8147(6) 0.6160(5) 0.0685(15) Uani 1 1 d .
C1 C 0.2448(3) 0.4441(5) 0.7496(4) 0.0308(11) Uani 1 1 d .
C2 C 0.1700(3) 0.4029(5) 0.8232(5) 0.0309(11) Uani 1 1 d .
C3 C 0.4041(4) 0.7134(6) 0.7974(5) 0.0401(13) Uani 1 1 d .
H3 H 0.432192 0.632263 0.847330 0.048 Uiso 1 1 calc R
C4 C 0.3192(3) 0.6644(5) 0.6974(5) 0.0323(11) Uani 1 1 d .
H4 H 0.343784 0.598457 0.643665 0.039 Uiso 1 1 calc R
C5 C 0.3224(4) 0.4060(6) 0.9467(5) 0.0412(13) Uani 1 1 d .
C6 C 0.2645(4) 0.7814(6) 0.6190(5) 0.0394(12) Uani 1 1 d .
H6 H 0.309904 0.845383 0.591157 0.047 Uiso 1 1 calc R
O9 O 0.0409(4) 0.6732(8) 0.4568(6) 0.096(2) Uani 1 1 d .
O10 O 0.4008(6) 1.0472(7) 0.9157(7) 0.101(2) Uani 1 1 d .
C7 C 0.4840(4) 0.7896(7) 0.7497(6) 0.0476(15) Uani 1 1 d .
H7A H 0.547060 0.747418 0.782481 0.057 Uiso 1 1 calc R
H7B H 0.471090 0.787226 0.660682 0.057 Uiso 1 1 calc R
C8 C 0.2344(5) 0.3785(7) 0.6255(6) 0.0506(15) Uani 1 1 d .
H8A H 0.170836 0.398421 0.576617 0.076 Uiso 1 1 calc GR
H8B H 0.243063 0.278208 0.634156 0.076 Uiso 1 1 calc GR
H8C H 0.282756 0.416805 0.585941 0.076 Uiso 1 1 calc GR
C9 C 0.0831(4) 0.5007(7) 0.8067(6) 0.0468(15) Uani 1 1 d .
H9A H 0.045962 0.478936 0.866891 0.070 Uiso 1 1 calc GR
H9B H 0.043026 0.488470 0.725803 0.070 Uiso 1 1 calc GR
H9C H 0.105077 0.596806 0.816782 0.070 Uiso 1 1 calc GR
C10 C 0.1936(5) 0.8645(7) 0.6775(6) 0.0513(15) Uani 1 1 d .
H10A H 0.205066 0.846002 0.765057 0.062 Uiso 1 1 calc R
H10B H 0.199684 0.965150 0.664801 0.062 Uiso 1 1 calc R
C11 C 0.1078(5) 0.7310(8) 0.5248(7) 0.0592(18) Uani 1 1 d .
C12 C 0.1388(5) 0.2490(6) 0.8083(6) 0.0495(15) Uani 1 1 d .
H12A H 0.195271 0.189457 0.826939 0.074 Uiso 1 1 calc GR
H12B H 0.104380 0.232639 0.725195 0.074 Uiso 1 1 calc GR
H12C H 0.097140 0.227819 0.863395 0.074 Uiso 1 1 calc GR
C13 C 0.4173(5) 0.9418(8) 0.8657(7) 0.0588(17) Uani 1 1 d .

loop_
_atom_site_aniso_label
_atom_site_aniso_U_11
_atom_site_aniso_U_22
_atom_site_aniso_U_33
_atom_site_aniso_U_23
_atom_site_aniso_U_13
_atom_site_aniso_U_12
O1 0.0284(16) 0.0265(17) 0.039(2) 0.0013(14) 0.0127(14) -0.0006(13)
O2 0.0304(18) 0.035(2) 0.052(2) 0.0038(17) 0.0064(16) 0.0071(15)
O3 0.050(2) 0.048(2) 0.030(2) -0.0011(16) 0.0087(16) -0.0107(18)
O4 0.049(2) 0.067(3) 0.035(2) 0.006(2) 0.0026(17) 0.005(2)
O5 0.048(2) 0.082(4) 0.062(3) -0.026(3) 0.021(2) -0.028(2)
O6 0.075(3) 0.051(3) 0.067(3) 0.002(2) 0.024(3) -0.021(2)
O7 0.064(3) 0.078(4) 0.060(3) 0.011(3) -0.024(2) -0.008(3)
O8 0.040(2) 0.086(4) 0.078(4) 0.002(3) 0.010(2) 0.019(2)
C1 0.027(2) 0.031(2) 0.034(3) 0.001(2) 0.0060(19) 0.0043(18)
C2 0.027(2) 0.034(2) 0.032(3) -0.001(2) 0.0061(18) -0.0049(19)
C3 0.029(2) 0.045(3) 0.047(3) 0.008(2) 0.008(2) -0.004(2)
C4 0.031(2) 0.034(2) 0.034(3) 0.008(2) 0.0123(19) -0.0023(19)
C5 0.043(3) 0.035(3) 0.040(3) 0.006(2) -0.003(2) -0.006(2)
C6 0.038(3) 0.040(3) 0.042(3) 0.009(2) 0.013(2) 0.002(2)
O9 0.062(3) 0.119(6) 0.092(4) 0.016(4) -0.017(3) -0.020(3)
O10 0.114(5) 0.080(4) 0.108(5) -0.034(4) 0.022(4) 0.002(4)
C7 0.026(2) 0.053(3) 0.065(4) 0.008(3) 0.013(2) -0.004(2)
C8 0.067(4) 0.045(3) 0.044(3) -0.011(3) 0.020(3) -0.007(3)
C9 0.030(3) 0.049(3) 0.064(4) -0.002(3) 0.015(3) 0.001(2)
C10 0.057(4) 0.044(3) 0.054(4) 0.002(3) 0.015(3) 0.014(3)
C11 0.037(3) 0.074(5) 0.061(4) 0.019(4) -0.002(3) 0.003(3)
C12 0.049(3) 0.035(3) 0.063(4) -0.002(3) 0.008(3) -0.014(2)
C13 0.054(4) 0.059(4) 0.061(4) -0.011(3) 0.010(3) -0.003(3)

loop_
_atom_type_symbol
_atom_type_description
_atom_type_scat_dispersion_real
_atom_type_scat_dispersion_imag
_atom_type_scat_source
C C 0.0033 0.0016 'International Tables Vol C Tables 4.2.6.8 and 6.1.1.4'
H H 0.0000 0.0000 'International Tables Vol C Tables 4.2.6.8 and 6.1.1.4'
O O 0.0106 0.0060 'International Tables Vol C Tables 4.2.6.8 and 6.1.1.4'

loop_
_geom_angle_atom_site_label_1
_geom_angle_atom_site_label_2
_geom_angle_atom_site_label_3
_geom_angle
C1 O1 C4 120.1(4)
C5 O2 C1 107.7(4)
C5 O3 C2 108.8(4)
C11 O4 C6 109.8(5)
C13 O5 C3 110.8(5)
C13 O6 C7 111.1(5)
C11 O8 C10 110.4(5)
O1 C1 O2 106.8(4)
O1 C1 C2 106.6(4)
O1 C1 C8 114.0(4)
O2 C1 C2 101.3(4)
O2 C1 C8 110.0(4)
C8 C1 C2 117.0(4)
O3 C2 C1 100.3(4)
O3 C2 C9 108.6(4)
O3 C2 C12 107.1(4)
C9 C2 C1 114.5(4)
C9 C2 C12 111.5(4)
C12 C2 C1 113.9(4)
O5 C3 C4 111.3(4)
O5 C3 C7 102.8(5)
C4 C3 C7 114.3(5)
O1 C4 C3 111.1(4)
O1 C4 C6 105.3(4)
C3 C4 C6 114.8(5)
O3 C5 O2 110.8(4)
O7 C5 O2 124.9(6)
O7 C5 O3 124.2(6)
O4 C6 C4 107.4(4)
O4 C6 C10 102.1(4)
C4 C6 C10 115.4(5)
O6 C7 C3 103.6(5)
O8 C10 C6 104.2(5)
O8 C11 O4 112.1(6)
O9 C11 O4 122.7(8)
O9 C11 O8 125.2(7)
O6 C13 O5 111.1(6)
O10 C13 O5 124.0(7)
O10 C13 O6 124.9(8)

loop_
_geom_bond_atom_site_label_1
_geom_bond_atom_site_label_2
_geom_bond_distance
O1 C1 1.410(6)
O1 C4 1.432(5)
O2 C1 1.451(6)
O2 C5 1.346(7)
O3 C2 1.467(6)
O3 C5 1.339(7)
O4 C6 1.448(7)
O4 C11 1.337(8)
O5 C3 1.440(8)
O5 C13 1.337(9)
O6 C7 1.435(8)
O6 C13 1.320(9)
O7 C5 1.191(7)
O8 C10 1.426(8)
O8 C11 1.313(9)
C1 C2 1.523(7)
C1 C8 1.495(8)
C2 C9 1.516(7)
C2 C12 1.521(7)
C3 C4 1.518(7)
C3 C7 1.527(7)
C4 C6 1.514(7)
C6 C10 1.527(8)
O9 C11 1.204(9)
O10 C13 1.191(9)
